data_2241756
loop_
_publ_author_name
'Yennawar, Hemant P.'
'Coyle, David J.'
'Noble, Duncan J.'
'Yang, Ziwei'
'Silverberg, Lee J.'

_publ_section_title
;
 Crystal structures of three substituted
 3-aryl-2-phenyl-2,3-dihydro-4<i>H</i>-1,3-benzothiazin-4-ones
;
_journal_issue 8
_journal_name_full 'Acta Crystallographica Section E'
_journal_page_first 1108
_journal_page_last 1112
_journal_paper_doi 10.1107/S2056989016011002
_journal_volume 72
_journal_year 2016
_chemical_formula_iupac '2C21 H14 F3 N O S, C7 H8'
_chemical_formula_moiety '2(C21 H14 F3 N O S), C7 H8'
_chemical_formula_sum 'C49 H36 F6 N2 O2 S2'
_chemical_formula_weight 862.92
_chemical_melting_point_gt 404
_chemical_melting_point_lt 406
_chemical_name_systematic
'2-Phenyl-3-[4-(trifluoromethyl)phenyl]-2,3-dihydro-4<i>H</i>-1,3-benzothiazin-4-one toluene hemisolvate'
_space_group_crystal_system monoclinic
_space_group_IT_number 14
_space_group_name_Hall '-P 2ybc'
_space_group_name_H-M_alt 'P 1 21/c 1'
_symmetry_space_group_name_Hall '-P 2ybc'
_symmetry_space_group_name_H-M 'P 1 21/c 1'
_atom_sites_solution_hydrogens geom
_atom_sites_solution_primary direct
_atom_sites_solution_secondary difmap
_audit_creation_method
;
Olex2 1.2
(compiled 2015.09.30 svn.r3233 for OlexSys, GUI svn.r5103)
;
_cell_angle_alpha 90.00
_cell_angle_beta 101.024(4)
_cell_angle_gamma 90.00
_cell_formula_units_Z 4
_cell_length_a 11.953(2)
_cell_length_b 14.516(3)
_cell_length_c 24.546(5)
_cell_measurement_reflns_used 6665
_cell_measurement_temperature 298(2)
_cell_measurement_theta_max 28.189
_cell_measurement_theta_min 2.197
_cell_volume 4180.4(14)
_computing_cell_refinement
;
SAINT (Bruker, 2001)
;
_computing_data_collection
;
SMART (Bruker, 2001)
;
_computing_data_reduction
;
SAINT (Bruker, 2001)
;
_computing_molecular_graphics
;
OLEX2 (Dolomanov <i>et al.</i>, 2009)
;
_computing_publication_material
;
OLEX2 (Dolomanov <i>et al.</i>, 2009)
;
_computing_structure_refinement
;
SHELXL97 (Sheldrick, 2008)
;
_computing_structure_solution
;
SHELXS97 (Sheldrick, 2008)
;
_diffrn_ambient_temperature 298(2)
_diffrn_measured_fraction_theta_full 1.000
_diffrn_measured_fraction_theta_max 0.993
_diffrn_measurement_device_type 'Bruker CCD area-detector'
_diffrn_measurement_method 'phi and omega scans'
_diffrn_radiation_monochromator graphite
_diffrn_radiation_type MoK\a
_diffrn_radiation_wavelength 0.71073
_diffrn_reflns_av_R_equivalents 0.0522
_diffrn_reflns_limit_h_max 15
_diffrn_reflns_limit_h_min -15
_diffrn_reflns_limit_k_max 19
_diffrn_reflns_limit_k_min -19
_diffrn_reflns_limit_l_max 32
_diffrn_reflns_limit_l_min -32
_diffrn_reflns_number 39335
_diffrn_reflns_theta_full 26.00
_diffrn_reflns_theta_max 28.35
_diffrn_reflns_theta_min 1.64
_diffrn_standards_number 0
_exptl_absorpt_coefficient_mu 0.197
_exptl_absorpt_correction_T_max 0.9203
_exptl_absorpt_correction_T_min 0.591983
_exptl_absorpt_correction_type multi-scan
_exptl_absorpt_process_details
;
(SADABS; Bruker, 2001)
;
_exptl_crystal_colour colourless
_exptl_crystal_density_diffrn 1.371
_exptl_crystal_density_method 'not measured'
_exptl_crystal_description needle
_exptl_crystal_F_000 1784
_exptl_crystal_size_max 0.29
_exptl_crystal_size_mid 0.09
_exptl_crystal_size_min 0.07
_refine_diff_density_max 0.477
_refine_diff_density_min -0.340
_refine_ls_extinction_coef 0.0015(2)
_refine_ls_extinction_expression Fc^*^=kFc[1+0.001xFc^2^\l^3^/sin(2\q)]^-1/4^
_refine_ls_extinction_method
;
SHELXL97 (Sheldrick, 2008)
;
_refine_ls_goodness_of_fit_ref 1.310
_refine_ls_hydrogen_treatment constr
_refine_ls_matrix_type full
_refine_ls_number_parameters 580
_refine_ls_number_reflns 10359
_refine_ls_number_restraints 74
_refine_ls_restrained_S_all 1.306
_refine_ls_R_factor_all 0.1583
_refine_ls_R_factor_gt 0.1327
_refine_ls_shift/su_max 0.001
_refine_ls_shift/su_mean 0.000
_refine_ls_structure_factor_coef Fsqd
_refine_ls_weighting_details 'calc w=1/[\s^2^(Fo^2^)+(0.0482P)^2^+8.2026P] where P=(Fo^2^+2Fc^2^)/3'
_refine_ls_weighting_scheme calc
_refine_ls_wR_factor_gt 0.2282
_refine_ls_wR_factor_ref 0.2396
_reflns_number_gt 8329
_reflns_number_total 10359
_reflns_threshold_expression I>2\(I)
_cod_data_source_file zs2362sup1.cif
_cod_data_source_block II
_cod_original_cell_volume 4180.5(14)
_cod_database_code 2241756

loop_
_space_group_symop_id
_space_group_symop_operation_xyz
1 'x, y, z'
2 '-x, y+1/2, -z+1/2'
3 '-x, -y, -z'
4 'x, -y-1/2, z-1/2'

loop_
_atom_site_type_symbol
_atom_site_label
_atom_site_fract_x
_atom_site_fract_y
_atom_site_fract_z
_atom_site_U_iso_or_equiv
_atom_site_adp_type
_atom_site_calc_flag
_atom_site_occupancy
_atom_site_disorder_assembly
_atom_site_disorder_group
C C1 0.7415(3) 1.0190(3) 0.11278(17) 0.0326(9) Uani d 1 . .
H H1 0.6834 0.9719 0.1005 0.039 Uiso calc 1 . .
C C2 0.9318(3) 1.0494(3) 0.09051(15) 0.0292(8) Uani d 1 . .
C C3 0.9144(3) 1.1495(3) 0.10152(15) 0.0296(9) Uani d 1 . .
C C4 0.8087(4) 1.1904(3) 0.09618(16) 0.0347(9) Uani d 1 . .
C C5 0.8013(5) 1.2859(3) 0.10036(19) 0.0498(12) Uani d 1 . .
H H5 0.7301 1.3140 0.0959 0.060 Uiso calc 1 . .
C C6 0.8979(5) 1.3387(3) 0.1109(2) 0.0597(15) Uani d 1 . .
H H6 0.8919 1.4024 0.1134 0.072 Uiso calc 1 . .
C C7 1.0031(5) 1.2988(3) 0.1178(2) 0.0549(14) Uani d 1 . .
H H7 1.0684 1.3350 0.1257 0.066 Uiso calc 1 . .
C C8 1.0120(4) 1.2042(3) 0.11295(18) 0.0417(11) Uani d 1 . .
H H8 1.0836 1.1770 0.1173 0.050 Uiso calc 1 . .
C C9 0.7581(4) 1.0210(3) 0.17549(17) 0.0374(10) Uani d 1 . .
C C10 0.6620(5) 1.0249(4) 0.1991(2) 0.0641(16) Uani d 1 . .
H H10 0.5901 1.0276 0.1765 0.077 Uiso calc 1 . .
C C11 0.6725(8) 1.0247(5) 0.2565(3) 0.094(3) Uani d 1 . .
H H11 0.6076 1.0267 0.2721 0.113 Uiso calc 1 . .
C C12 0.7777(8) 1.0216(5) 0.2900(3) 0.095(3) Uani d 1 . .
H H12 0.7841 1.0226 0.3284 0.114 Uiso calc 1 . .
C C13 0.8724(6) 1.0169(4) 0.2676(2) 0.0735(18) Uani d 1 . .
H H13 0.9440 1.0139 0.2904 0.088 Uiso calc 1 . .
C C14 0.8622(5) 1.0166(4) 0.21027(19) 0.0520(13) Uani d 1 . .
H H14 0.9277 1.0134 0.1951 0.062 Uiso calc 1 . .
C C15 0.8522(3) 0.8954(3) 0.07876(15) 0.0287(8) Uani d 1 . .
C C16 0.8250(4) 0.8292(3) 0.11498(18) 0.0410(11) Uani d 1 . .
H H16 0.7999 0.8472 0.1470 0.049 Uiso calc 1 . .
C C17 0.8350(4) 0.7373(3) 0.10367(19) 0.0449(11) Uani d 1 . .
H H17 0.8168 0.6931 0.1280 0.054 Uiso calc 1 . .
C C18 0.8718(4) 0.7104(3) 0.05646(18) 0.0368(10) Uani d 1 . .
C C19 0.8959(3) 0.7756(3) 0.01947(17) 0.0325(9) Uani d 1 . .
H H19 0.9187 0.7571 -0.0130 0.039 Uiso calc 1 . .
C C20 0.8862(3) 0.8678(3) 0.03046(15) 0.0307(9) Uani d 1 . .
H H20 0.9024 0.9117 0.0054 0.037 Uiso calc 1 . .
C C21 0.8898(5) 0.6098(3) 0.0469(2) 0.0543(13) Uani d 1 . .
F F1 0.8004(3) 0.5593(2) 0.05201(19) 0.0934(13) Uani d 1 . .
F F2 0.9121(5) 0.5909(2) -0.00173(17) 0.1125(17) Uani d 1 . .
F F3 0.9745(3) 0.5749(2) 0.08345(19) 0.1020(15) Uani d 1 . .
N N1 0.8416(3) 0.9909(2) 0.09121(13) 0.0287(7) Uani d 1 . .
O O1 1.0226(2) 1.0219(2) 0.08167(14) 0.0426(8) Uani d 1 . .
S S1 0.68361(9) 1.12577(9) 0.08114(5) 0.0443(3) Uani d 1 . .
C C22 0.2359(3) 0.8724(3) 0.09757(16) 0.0312(9) Uani d 1 . .
H H22 0.1793 0.9219 0.0944 0.037 Uiso calc 1 . .
C C23 0.4274(3) 0.8614(3) 0.07246(14) 0.0259(8) Uani d 1 . .
C C24 0.4087(3) 0.7606(3) 0.06289(15) 0.0288(8) Uani d 1 . .
C C25 0.3015(4) 0.7208(3) 0.05029(16) 0.0361(10) Uani d 1 . .
C C26 0.2912(5) 0.6259(3) 0.0385(2) 0.0514(13) Uani d 1 . .
H H26 0.2197 0.5985 0.0300 0.062 Uiso calc 1 . .
C C27 0.3874(5) 0.5744(3) 0.0397(2) 0.0595(15) Uani d 1 . .
H H27 0.3805 0.5118 0.0317 0.071 Uiso calc 1 . .
C C28 0.4935(5) 0.6129(3) 0.0526(2) 0.0548(13) Uani d 1 . .
H H28 0.5580 0.5766 0.0534 0.066 Uiso calc 1 . .
C C29 0.5046(4) 0.7060(3) 0.06431(18) 0.0397(10) Uani d 1 . .
H H29 0.5767 0.7323 0.0732 0.048 Uiso calc 1 . .
C C30 0.2498(4) 0.8357(3) 0.15572(18) 0.0370(10) Uani d 1 . .
C C35 0.1522(5) 0.8182(5) 0.1762(3) 0.0771(19) Uani d 1 . .
H H35 0.0811 0.8304 0.1544 0.093 Uiso calc 1 . .
C C34 0.1596(8) 0.7825(6) 0.2291(4) 0.110(3) Uani d 1 . .
H H34 0.0937 0.7719 0.2431 0.132 Uiso calc 1 . .
C C33 0.2635(9) 0.7628(5) 0.2606(3) 0.102(3) Uani d 1 . .
H H33 0.2683 0.7372 0.2957 0.123 Uiso calc 1 . .
C C32 0.3592(7) 0.7803(5) 0.2412(2) 0.084(2) Uani d 1 . .
H H32 0.4299 0.7672 0.2631 0.101 Uiso calc 1 . .
C C31 0.3528(5) 0.8178(4) 0.18866(19) 0.0548(14) Uani d 1 . .
H H31 0.4194 0.8308 0.1758 0.066 Uiso calc 1 . .
C C36 0.3509(3) 1.0108(3) 0.08862(15) 0.0273(8) Uani d 1 . .
C C37 0.3283(4) 1.0558(3) 0.13476(17) 0.0393(10) Uani d 1 . .
H H37 0.3061 1.0225 0.1633 0.047 Uiso calc 1 . .
C C38 0.3386(4) 1.1501(3) 0.13847(19) 0.0435(11) Uani d 1 . .
H H38 0.3236 1.1804 0.1697 0.052 Uiso calc 1 . .
C C39 0.3709(3) 1.1997(3) 0.09650(17) 0.0341(9) Uani d 1 A .
C C40 0.3922(3) 1.1551(3) 0.04987(16) 0.0328(9) Uani d 1 . .
H H40 0.4134 1.1888 0.0213 0.039 Uiso calc 1 . .
C C41 0.3820(3) 1.0614(3) 0.04573(16) 0.0305(9) Uani d 1 . .
H H41 0.3959 1.0315 0.0142 0.037 Uiso calc 1 . .
C C42 0.3831(5) 1.3022(3) 0.1012(2) 0.0516(13) Uani d 1 . .
F F6A 0.308(2) 1.3467(7) 0.0659(11) 0.155(13) Uani d 0.57(3) A 1
F F5A 0.378(3) 1.3360(6) 0.1506(5) 0.104(7) Uani d 0.57(3) A 1
F F4A 0.4828(13) 1.3323(8) 0.0936(12) 0.112(9) Uani d 0.57(3) A 1
N N2 0.3391(3) 0.9132(2) 0.08403(13) 0.0271(7) Uani d 1 . .
O O2 0.5195(2) 0.89607(19) 0.06948(12) 0.0364(7) Uani d 1 . .
S S2 0.17800(9) 0.78640(9) 0.04611(5) 0.0457(3) Uani d 1 . .
F F4B 0.474(2) 1.3253(11) 0.1315(15) 0.138(16) Uani d 0.43(3) A 2
F F5B 0.383(3) 1.3413(10) 0.0544(8) 0.109(12) Uani d 0.43(3) A 2
F F6B 0.301(2) 1.3415(7) 0.1170(15) 0.106(10) Uani d 0.43(3) A 2
C C43 0.6833(6) 0.7489(4) 0.2230(2) 0.0640(16) Uani d 1 . .
H H43 0.6441 0.8046 0.2200 0.077 Uiso calc 1 . .
C C44 0.7974(6) 0.7450(5) 0.2477(2) 0.0703(18) Uani d 1 . .
H H44 0.8358 0.7984 0.2613 0.084 Uiso calc 1 . .
C C45 0.8531(6) 0.6628(5) 0.2521(2) 0.0708(17) Uani d 1 . .
H H45 0.9297 0.6606 0.2689 0.085 Uiso calc 1 . .
C C46 0.7985(5) 0.5832(5) 0.2322(2) 0.0657(16) Uani d 1 . .
H H46 0.8378 0.5276 0.2355 0.079 Uiso calc 1 . .
C C47 0.6844(5) 0.5861(4) 0.2072(2) 0.0599(15) Uani d 1 . .
C C48 0.6283(5) 0.6680(4) 0.2028(2) 0.0582(14) Uani d 1 . .
H H48 0.5517 0.6699 0.1860 0.070 Uiso calc 1 . .
C C49 0.6264(8) 0.4992(5) 0.1851(4) 0.112(3) Uani d 1 . .
H H49A 0.6040 0.4655 0.2149 0.168 Uiso calc 1 . .
H H49B 0.6778 0.4625 0.1686 0.168 Uiso calc 1 . .
H H49C 0.5602 0.5137 0.1577 0.168 Uiso calc 1 . .

loop_
_atom_site_aniso_label
_atom_site_aniso_U_11
_atom_site_aniso_U_22
_atom_site_aniso_U_33
_atom_site_aniso_U_12
_atom_site_aniso_U_13
_atom_site_aniso_U_23
C1 0.026(2) 0.030(2) 0.044(2) -0.0063(17) 0.0144(17) -0.0091(18)
C2 0.031(2) 0.031(2) 0.0272(19) 0.0012(17) 0.0082(16) 0.0014(16)
C3 0.036(2) 0.027(2) 0.0263(19) -0.0033(17) 0.0092(16) 0.0029(16)
C4 0.044(2) 0.031(2) 0.027(2) 0.0055(19) 0.0029(18) -0.0022(17)
C5 0.070(3) 0.036(3) 0.045(3) 0.015(3) 0.013(2) 0.003(2)
C6 0.098(5) 0.030(3) 0.055(3) -0.008(3) 0.025(3) 0.001(2)
C7 0.068(4) 0.038(3) 0.059(3) -0.021(3) 0.014(3) -0.002(2)
C8 0.048(3) 0.040(3) 0.037(2) -0.012(2) 0.008(2) 0.006(2)
C9 0.046(3) 0.029(2) 0.044(2) -0.0076(19) 0.024(2) -0.0083(19)
C10 0.067(4) 0.060(4) 0.079(4) -0.008(3) 0.048(3) -0.013(3)
C11 0.129(7) 0.082(5) 0.097(6) -0.012(5) 0.088(5) -0.012(4)
C12 0.163(8) 0.078(5) 0.060(4) -0.021(6) 0.060(5) -0.006(4)
C13 0.105(5) 0.072(4) 0.042(3) -0.015(4) 0.011(3) 0.005(3)
C14 0.063(3) 0.056(3) 0.039(3) -0.011(3) 0.014(2) 0.004(2)
C15 0.0273(19) 0.028(2) 0.032(2) -0.0021(16) 0.0086(16) -0.0029(16)
C16 0.055(3) 0.034(2) 0.040(2) -0.005(2) 0.025(2) -0.0040(19)
C17 0.057(3) 0.032(2) 0.049(3) -0.006(2) 0.019(2) 0.003(2)
C18 0.033(2) 0.029(2) 0.048(3) -0.0012(18) 0.0060(19) -0.0052(19)
C19 0.029(2) 0.035(2) 0.035(2) -0.0013(18) 0.0089(17) -0.0079(18)
C20 0.030(2) 0.034(2) 0.0288(19) -0.0029(18) 0.0076(16) 0.0001(17)
C21 0.061(3) 0.031(3) 0.069(4) 0.000(2) 0.011(3) -0.005(2)
F1 0.080(3) 0.0350(17) 0.166(4) -0.0179(17) 0.025(3) -0.019(2)
F2 0.206(5) 0.047(2) 0.101(3) 0.028(3) 0.071(3) -0.014(2)
F3 0.095(3) 0.0451(19) 0.144(4) 0.0244(19) -0.032(3) -0.003(2)
N1 0.0263(17) 0.0288(17) 0.0338(17) -0.0029(14) 0.0126(14) -0.0020(14)
O1 0.0307(16) 0.0365(17) 0.065(2) -0.0004(13) 0.0208(15) 0.0002(15)
S1 0.0308(6) 0.0465(7) 0.0526(7) 0.0113(5) 0.0007(5) -0.0057(6)
C22 0.026(2) 0.028(2) 0.043(2) 0.0014(17) 0.0153(17) -0.0001(18)
C23 0.0272(19) 0.030(2) 0.0219(17) -0.0002(16) 0.0078(15) -0.0006(15)
C24 0.037(2) 0.0222(19) 0.0273(19) 0.0016(17) 0.0065(16) -0.0013(15)
C25 0.044(2) 0.034(2) 0.029(2) -0.009(2) 0.0050(18) -0.0046(18)
C26 0.065(3) 0.041(3) 0.047(3) -0.022(3) 0.007(2) -0.009(2)
C27 0.092(5) 0.030(3) 0.058(3) -0.003(3) 0.019(3) -0.009(2)
C28 0.076(4) 0.031(3) 0.061(3) 0.015(3) 0.021(3) 0.000(2)
C29 0.046(3) 0.036(2) 0.039(2) 0.006(2) 0.014(2) -0.0002(19)
C30 0.047(3) 0.026(2) 0.046(2) -0.0053(19) 0.028(2) 0.0014(18)
C35 0.074(4) 0.089(5) 0.082(4) -0.026(4) 0.049(4) -0.003(4)
C34 0.146(8) 0.101(6) 0.113(7) -0.037(6) 0.101(6) 0.005(5)
C33 0.215(11) 0.047(4) 0.067(5) -0.005(5) 0.083(6) 0.009(3)
C32 0.133(6) 0.077(4) 0.047(3) 0.038(4) 0.028(4) 0.017(3)
C31 0.071(4) 0.060(3) 0.037(3) 0.016(3) 0.021(2) 0.013(2)
C36 0.0263(19) 0.027(2) 0.0291(19) 0.0026(16) 0.0066(15) 0.0038(16)
C37 0.054(3) 0.034(2) 0.036(2) 0.003(2) 0.023(2) 0.0026(18)
C38 0.060(3) 0.033(2) 0.043(2) 0.004(2) 0.022(2) -0.010(2)
C39 0.035(2) 0.026(2) 0.042(2) 0.0013(18) 0.0074(18) -0.0025(18)
C40 0.034(2) 0.032(2) 0.034(2) 0.0029(18) 0.0098(17) 0.0094(17)
C41 0.034(2) 0.031(2) 0.0288(19) 0.0031(17) 0.0105(17) -0.0001(16)
C42 0.063(4) 0.035(3) 0.057(3) -0.005(3) 0.010(3) -0.003(2)
F6A 0.166(17) 0.036(4) 0.20(2) 0.001(9) -0.125(16) 0.018(11)
F5A 0.20(2) 0.038(4) 0.084(7) -0.002(8) 0.062(10) -0.020(4)
F4A 0.096(12) 0.053(6) 0.21(2) -0.034(7) 0.078(15) -0.037(11)
N2 0.0268(16) 0.0257(16) 0.0306(17) 0.0005(14) 0.0098(13) 0.0017(13)
O2 0.0318(15) 0.0311(15) 0.0500(18) -0.0044(13) 0.0170(13) -0.0068(13)
S2 0.0273(5) 0.0535(7) 0.0526(7) -0.0094(5) -0.0015(5) -0.0055(6)
F4B 0.14(2) 0.048(6) 0.18(3) -0.020(11) -0.085(19) -0.028(14)
F5B 0.22(3) 0.029(5) 0.086(12) -0.007(13) 0.060(17) 0.007(6)
F6B 0.117(15) 0.037(5) 0.18(3) 0.028(7) 0.081(16) -0.016(11)
C43 0.087(4) 0.069(4) 0.040(3) 0.004(3) 0.021(3) 0.016(3)
C44 0.090(5) 0.080(5) 0.041(3) -0.032(4) 0.015(3) 0.002(3)
C45 0.066(4) 0.098(5) 0.048(3) -0.010(4) 0.008(3) 0.008(3)
C46 0.072(4) 0.079(4) 0.048(3) 0.019(3) 0.016(3) 0.017(3)
C47 0.072(4) 0.061(4) 0.048(3) -0.008(3) 0.013(3) 0.014(3)
C48 0.056(3) 0.072(4) 0.046(3) 0.004(3) 0.007(2) 0.018(3)
C49 0.131(7) 0.080(5) 0.124(7) -0.012(5) 0.026(6) 0.010(5)

loop_
_atom_type_symbol
_atom_type_description
_atom_type_scat_dispersion_real
_atom_type_scat_dispersion_imag
_atom_type_scat_source
C C 0.0033 0.0016 'International Tables Vol C Tables 4.2.6.8 and 6.1.1.4'
H H 0.0000 0.0000 'International Tables Vol C Tables 4.2.6.8 and 6.1.1.4'
F F 0.0171 0.0103 'International Tables Vol C Tables 4.2.6.8 and 6.1.1.4'
N N 0.0061 0.0033 'International Tables Vol C Tables 4.2.6.8 and 6.1.1.4'
O O 0.0106 0.0060 'International Tables Vol C Tables 4.2.6.8 and 6.1.1.4'
S S 0.1246 0.1234 'International Tables Vol C Tables 4.2.6.8 and 6.1.1.4'

loop_
_geom_angle_atom_site_label_1
_geom_angle_atom_site_label_2
_geom_angle_atom_site_label_3
_geom_angle
C9 C1 H1 106.0
C9 C1 S1 112.6(3)
N1 C1 H1 106.0
N1 C1 C9 114.7(3)
N1 C1 S1 110.9(3)
S1 C1 H1 106.0
N1 C2 C3 117.4(3)
O1 C2 C3 120.6(4)
O1 C2 N1 122.0(4)
C4 C3 C2 123.8(4)
C4 C3 C8 119.4(4)
C8 C3 C2 116.6(4)
C3 C4 C5 119.4(4)
C3 C4 S1 121.4(3)
C5 C4 S1 119.1(4)
C4 C5 H5 119.8
C6 C5 C4 120.5(5)
C6 C5 H5 119.8
C5 C6 H6 119.7
C7 C6 C5 120.7(5)
C7 C6 H6 119.7
C6 C7 H7 120.2
C6 C7 C8 119.7(5)
C8 C7 H7 120.2
C3 C8 H8 119.8
C7 C8 C3 120.4(5)
C7 C8 H8 119.8
C10 C9 C1 117.9(4)
C14 C9 C1 124.1(4)
C14 C9 C10 118.0(5)
C9 C10 H10 119.9
C9 C10 C11 120.1(6)
C11 C10 H10 119.9
C10 C11 H11 119.8
C12 C11 C10 120.4(6)
C12 C11 H11 119.8
C11 C12 H12 120.0
C13 C12 C11 120.1(6)
C13 C12 H12 120.0
C12 C13 H13 120.2
C12 C13 C14 119.6(6)
C14 C13 H13 120.2
C9 C14 C13 121.7(5)
C9 C14 H14 119.2
C13 C14 H14 119.2
C16 C15 N1 119.5(3)
C20 C15 C16 119.4(4)
C20 C15 N1 121.1(3)
C15 C16 H16 119.9
C17 C16 C15 120.2(4)
C17 C16 H16 119.9
C16 C17 H17 120.0
C18 C17 C16 120.1(4)
C18 C17 H17 120.0
C17 C18 C19 120.1(4)
C17 C18 C21 119.1(4)
C19 C18 C21 120.7(4)
C18 C19 H19 119.9
C20 C19 C18 120.2(4)
C20 C19 H19 119.9
C15 C20 H20 120.0
C19 C20 C15 120.0(4)
C19 C20 H20 120.0
F1 C21 C18 112.5(4)
F2 C21 C18 114.1(4)
F2 C21 F1 106.3(5)
F2 C21 F3 106.2(5)
F3 C21 C18 112.5(4)
F3 C21 F1 104.6(5)
C2 N1 C1 122.2(3)
C2 N1 C15 119.6(3)
C15 N1 C1 117.5(3)
C4 S1 C1 97.37(19)
C30 C22 H22 106.5
C30 C22 S2 112.0(3)
N2 C22 H22 106.5
N2 C22 C30 114.5(3)
N2 C22 S2 110.3(3)
S2 C22 H22 106.5
N2 C23 C24 118.2(3)
O2 C23 C24 120.2(3)
O2 C23 N2 121.6(3)
C25 C24 C23 123.3(4)
C25 C24 C29 119.4(4)
C29 C24 C23 117.2(4)
C24 C25 C26 119.6(4)
C24 C25 S2 121.4(3)
C26 C25 S2 118.9(4)
C25 C26 H26 120.3
C27 C26 C25 119.4(5)
C27 C26 H26 120.3
C26 C27 H27 119.3
C28 C27 C26 121.4(5)
C28 C27 H27 119.3
C27 C28 H28 120.2
C27 C28 C29 119.6(5)
C29 C28 H28 120.2
C24 C29 H29 119.8
C28 C29 C24 120.5(5)
C28 C29 H29 119.8
C35 C30 C22 117.6(5)
C31 C30 C22 123.7(4)
C31 C30 C35 118.7(5)
C30 C35 H35 119.9
C30 C35 C34 120.2(7)
C34 C35 H35 119.9
C35 C34 H34 120.0
C33 C34 C35 119.9(6)
C33 C34 H34 120.0
C34 C33 H33 119.8
C32 C33 C34 120.3(6)
C32 C33 H33 119.8
C33 C32 H32 119.9
C33 C32 C31 120.2(7)
C31 C32 H32 119.9
C30 C31 C32 120.6(5)
C30 C31 H31 119.7
C32 C31 H31 119.7
C37 C36 C41 119.6(4)
C37 C36 N2 120.3(3)
C41 C36 N2 120.1(3)
C36 C37 H37 120.1
C38 C37 C36 119.8(4)
C38 C37 H37 120.1
C37 C38 H38 119.8
C39 C38 C37 120.5(4)
C39 C38 H38 119.8
C38 C39 C40 120.0(4)
C38 C39 C42 120.1(4)
C40 C39 C42 120.0(4)
C39 C40 H40 120.0
C41 C40 C39 120.0(4)
C41 C40 H40 120.0
C36 C41 H41 119.9
C40 C41 C36 120.1(4)
C40 C41 H41 119.9
F6A C42 C39 113.6(6)
F6A C42 F5A 106.2(10)
F6A C42 F4A 105.4(10)
F5A C42 C39 114.8(6)
F4A C42 C39 113.4(7)
F4A C42 F5A 102.3(8)
F4B C42 C39 112.2(9)
F4B C42 F5B 105.4(14)
F4B C42 F6B 109.8(13)
F5B C42 C39 112.8(8)
F6B C42 C39 113.8(7)
F6B C42 F5B 102.2(11)
C23 N2 C22 122.8(3)
C23 N2 C36 119.6(3)
C36 N2 C22 117.3(3)
C25 S2 C22 97.41(18)
C44 C43 H43 120.6
C44 C43 C48 118.7(6)
C48 C43 H43 120.6
C43 C44 H44 120.1
C45 C44 C43 119.9(6)
C45 C44 H44 120.1
C44 C45 H45 119.4
C44 C45 C46 121.2(6)
C46 C45 H45 119.4
C45 C46 H46 120.2
C45 C46 C47 119.6(6)
C47 C46 H46 120.2
C46 C47 C49 119.0(6)
C48 C47 C46 119.4(6)
C48 C47 C49 121.6(6)
C43 C48 H48 119.4
C47 C48 C43 121.2(6)
C47 C48 H48 119.4
C47 C49 H49A 109.5
C47 C49 H49B 109.5
C47 C49 H49C 109.5
H49A C49 H49B 109.5
H49A C49 H49C 109.5
H49B C49 H49C 109.5

loop_
_geom_bond_atom_site_label_1
_geom_bond_atom_site_label_2
_geom_bond_distance
C1 H1 0.9800
C1 C9 1.514(6)
C1 N1 1.456(5)
C1 S1 1.811(4)
C2 C3 1.501(5)
C2 N1 1.375(5)
C2 O1 1.215(4)
C3 C4 1.379(5)
C3 C8 1.395(6)
C4 C5 1.394(6)
C4 S1 1.744(4)
C5 H5 0.9300
C5 C6 1.369(7)
C6 H6 0.9300
C6 C7 1.365(7)
C7 H7 0.9300
C7 C8 1.384(6)
C8 H8 0.9300
C9 C10 1.383(6)
C9 C14 1.369(6)
C10 H10 0.9300
C10 C11 1.390(8)
C11 H11 0.9300
C11 C12 1.365(10)
C12 H12 0.9300
C12 C13 1.353(9)
C13 H13 0.9300
C13 C14 1.388(7)
C14 H14 0.9300
C15 C16 1.390(5)
C15 C20 1.383(5)
C15 N1 1.430(5)
C16 H16 0.9300
C16 C17 1.373(6)
C17 H17 0.9300
C17 C18 1.372(6)
C18 C19 1.379(6)
C18 C21 1.501(6)
C19 H19 0.9300
C19 C20 1.375(5)
C20 H20 0.9300
C21 F1 1.321(6)
C21 F2 1.301(6)
C21 F3 1.318(6)
C22 H22 0.9800
C22 C30 1.503(5)
C22 N2 1.463(5)
C22 S2 1.816(4)
C23 C24 1.493(5)
C23 N2 1.370(5)
C23 O2 1.225(4)
C24 C25 1.386(5)
C24 C29 1.388(6)
C25 C26 1.407(6)
C25 S2 1.743(5)
C26 H26 0.9300
C26 C27 1.367(7)
C27 H27 0.9300
C27 C28 1.367(7)
C28 H28 0.9300
C28 C29 1.384(6)
C29 H29 0.9300
C30 C35 1.379(6)
C30 C31 1.362(6)
C35 H35 0.9300
C35 C34 1.386(9)
C34 H34 0.9300
C34 C33 1.362(10)
C33 H33 0.9300
C33 C32 1.344(10)
C32 H32 0.9300
C32 C31 1.389(7)
C31 H31 0.9300
C36 C37 1.378(5)
C36 C41 1.391(5)
C36 N2 1.425(5)
C37 H37 0.9300
C37 C38 1.376(6)
C38 H38 0.9300
C38 C39 1.371(6)
C39 C40 1.380(5)
C39 C42 1.497(6)
C40 H40 0.9300
C40 C41 1.368(5)
C41 H41 0.9300
C42 F6A 1.292(9)
C42 F5A 1.321(9)
C42 F4A 1.316(10)
C42 F4B 1.239(15)
C42 F5B 1.283(15)
C42 F6B 1.262(12)
C43 H43 0.9300
C43 C44 1.383(9)
C43 C48 1.390(8)
C44 H44 0.9300
C44 C45 1.360(9)
C45 H45 0.9300
C45 C46 1.371(9)
C46 H46 0.9300
C46 C47 1.385(8)
C47 C48 1.358(8)
C47 C49 1.491(9)
C48 H48 0.9300
C49 H49A 0.9600
C49 H49B 0.9600
C49 H49C 0.9600

loop_
_geom_hbond_atom_site_label_D
_geom_hbond_atom_site_label_H
_geom_hbond_atom_site_label_A
_geom_hbond_site_symmetry_A
_geom_hbond_distance_DH
_geom_hbond_distance_HA
_geom_hbond_distance_DA
_geom_hbond_angle_DHA
C1 H1 O2 1_555 0.98 2.25 3.2053(7) 165
C22 H22 O1 1_455 0.98 2.34 3.3140(7) 171
C17 H17 Cg9 1_555 0.93 2.79 3.5916(7) 145
C38 H38 Cg9 2_655 0.93 2.78 3.6009(7) 147

loop_
_geom_torsion_atom_site_label_1
_geom_torsion_atom_site_label_2
_geom_torsion_atom_site_label_3
_geom_torsion_atom_site_label_4
_geom_torsion
C1 C9 C10 C11 178.5(5)
C1 C9 C14 C13 -178.7(5)
C2 C3 C4 C5 -171.8(4)
C2 C3 C4 S1 5.2(5)
C2 C3 C8 C7 173.2(4)
C3 C2 N1 C1 -12.6(5)
C3 C2 N1 C15 177.5(3)
C3 C4 C5 C6 -1.5(7)
C3 C4 S1 C1 28.5(4)
C4 C3 C8 C7 -1.3(6)
C4 C5 C6 C7 -0.3(8)
C5 C4 S1 C1 -154.5(4)
C5 C6 C7 C8 1.3(8)
C6 C7 C8 C3 -0.5(7)
C8 C3 C4 C5 2.2(6)
C8 C3 C4 S1 179.3(3)
C9 C1 N1 C2 -77.0(5)
C9 C1 N1 C15 93.1(4)
C9 C1 S1 C4 76.4(3)
C9 C10 C11 C12 0.6(10)
C10 C9 C14 C13 -0.6(8)
C10 C11 C12 C13 -1.2(12)
C11 C12 C13 C14 0.9(11)
C12 C13 C14 C9 0.0(9)
C14 C9 C10 C11 0.3(8)
C15 C16 C17 C18 -0.1(7)
C16 C15 C20 C19 -1.9(6)
C16 C15 N1 C1 -41.8(5)
C16 C15 N1 C2 128.6(4)
C16 C17 C18 C19 -1.8(7)
C16 C17 C18 C21 175.8(5)
C17 C18 C19 C20 1.8(6)
C17 C18 C21 F1 51.4(6)
C17 C18 C21 F2 172.5(5)
C17 C18 C21 F3 -66.5(6)
C18 C19 C20 C15 0.0(6)
C19 C18 C21 F1 -131.0(5)
C19 C18 C21 F2 -9.9(7)
C19 C18 C21 F3 111.2(5)
C20 C15 C16 C17 1.9(7)
C20 C15 N1 C1 136.4(4)
C20 C15 N1 C2 -53.2(5)
C21 C18 C19 C20 -175.7(4)
N1 C1 C9 C10 -164.6(4)
N1 C1 C9 C14 13.5(6)
N1 C1 S1 C4 -53.7(3)
N1 C2 C3 C4 -19.7(6)
N1 C2 C3 C8 166.1(3)
N1 C15 C16 C17 -179.9(4)
N1 C15 C20 C19 179.9(4)
O1 C2 C3 C4 160.7(4)
O1 C2 C3 C8 -13.5(6)
O1 C2 N1 C1 167.0(4)
O1 C2 N1 C15 -2.9(6)
S1 C1 C9 C10 67.3(5)
S1 C1 C9 C14 -114.6(4)
S1 C1 N1 C2 51.9(4)
S1 C1 N1 C15 -138.0(3)
S1 C4 C5 C6 -178.6(4)
C22 C30 C35 C34 178.6(6)
C22 C30 C31 C32 -177.3(5)
C23 C24 C25 C26 176.1(4)
C23 C24 C25 S2 -1.5(5)
C23 C24 C29 C28 -176.2(4)
C24 C23 N2 C22 11.7(5)
C24 C23 N2 C36 -174.6(3)
C24 C25 C26 C27 0.1(7)
C24 C25 S2 C22 -31.4(4)
C25 C24 C29 C28 0.8(6)
C25 C26 C27 C28 0.5(8)
C26 C25 S2 C22 151.0(4)
C26 C27 C28 C29 -0.4(8)
C27 C28 C29 C24 -0.3(7)
C29 C24 C25 C26 -0.7(6)
C29 C24 C25 S2 -178.3(3)
C30 C22 N2 C23 77.0(4)
C30 C22 N2 C36 -96.8(4)
C30 C22 S2 C25 -75.1(3)
C30 C35 C34 C33 -1.4(12)
C35 C30 C31 C32 1.7(8)
C35 C34 C33 C32 1.8(13)
C34 C33 C32 C31 -0.5(11)
C33 C32 C31 C30 -1.3(9)
C31 C30 C35 C34 -0.4(9)
C36 C37 C38 C39 0.2(7)
C37 C36 C41 C40 1.3(6)
C37 C36 N2 C22 46.0(5)
C37 C36 N2 C23 -128.0(4)
C37 C38 C39 C40 0.6(7)
C37 C38 C39 C42 -179.3(5)
C38 C39 C40 C41 -0.5(6)
C38 C39 C42 F6A -113(2)
C38 C39 C42 F5A 9.7(16)
C38 C39 C42 F4A 126.8(15)
C38 C39 C42 F4B 79(2)
C38 C39 C42 F5B -162.5(19)
C38 C39 C42 F6B -47(2)
C39 C40 C41 C36 -0.4(6)
C40 C39 C42 F6A 67(2)
C40 C39 C42 F5A -170.3(15)
C40 C39 C42 F4A -53.1(15)
C40 C39 C42 F4B -101(2)
C40 C39 C42 F5B 17.5(19)
C40 C39 C42 F6B 133(2)
C41 C36 C37 C38 -1.2(7)
C41 C36 N2 C22 -132.0(4)
C41 C36 N2 C23 54.0(5)
C42 C39 C40 C41 179.4(4)
N2 C22 C30 C35 163.7(4)
N2 C22 C30 C31 -17.2(6)
N2 C22 S2 C25 53.7(3)
N2 C23 C24 C25 18.0(5)
N2 C23 C24 C29 -165.2(3)
N2 C36 C37 C38 -179.2(4)
N2 C36 C41 C40 179.3(4)
O2 C23 C24 C25 -161.5(4)
O2 C23 C24 C29 15.4(5)
O2 C23 N2 C22 -168.8(4)
O2 C23 N2 C36 4.9(5)
S2 C22 C30 C35 -69.8(5)
S2 C22 C30 C31 109.3(4)
S2 C22 N2 C23 -50.4(4)
S2 C22 N2 C36 135.8(3)
S2 C25 C26 C27 177.7(4)
C43 C44 C45 C46 0.4(9)
C44 C43 C48 C47 0.3(8)
C44 C45 C46 C47 -0.1(9)
C45 C46 C47 C48 -0.1(8)
C45 C46 C47 C49 179.3(6)
C46 C47 C48 C43 0.0(8)
C48 C43 C44 C45 -0.5(8)
C49 C47 C48 C43 -179.4(6)
